data_4000054
loop_
_publ_author_name
'Evans, Owen R.'
'Lin, Wenbin'

_publ_section_title
;
 Crystal Engineering of Nonlinear Optical Materials Based on Interpenetrated
 Diamondoid Coordination Networks
;
_journal_coden_ASTM CMATEX
_journal_issue 8
_journal_name_full 'Chemistry of Materials'
_journal_page_first 2705
_journal_page_last 2712
_journal_paper_doi 10.1021/cm010301n
_journal_volume 13
_journal_year 2001
_chemical_formula_sum 'C16 H14 Cd N2 O5'
_chemical_formula_weight 426.69
_space_group_IT_number 9
_symmetry_cell_setting monoclinic
_symmetry_space_group_name_Hall 'C -2yc'
_symmetry_space_group_name_H-M 'C 1 c 1'
_atom_sites_solution_hydrogens geom
_atom_sites_solution_primary direct
_atom_sites_solution_secondary difmap
_cell_angle_alpha 90.00
_cell_angle_beta 123.5090(10)
_cell_angle_gamma 90.00
_cell_formula_units_Z 4
_cell_length_a 12.0137(2)
_cell_length_b 22.3435(4)
_cell_length_c 7.77380(10)
_cell_measurement_temperature 198(2)
_cell_volume 1739.89(5)
_diffrn_ambient_temperature 198(2)
_diffrn_radiation_monochromator graphite
_diffrn_radiation_source 'fine-focus sealed tube'
_diffrn_radiation_type MoK\a
_diffrn_radiation_wavelength 0.71073
_diffrn_reflns_av_R_equivalents 0.0860
_diffrn_reflns_av_sigmaI/netI 0.0533
_diffrn_reflns_limit_h_max 14
_diffrn_reflns_limit_h_min -15
_diffrn_reflns_limit_k_max 29
_diffrn_reflns_limit_k_min -24
_diffrn_reflns_limit_l_max 10
_diffrn_reflns_limit_l_min -7
_diffrn_reflns_number 5687
_diffrn_reflns_theta_max 28.27
_diffrn_reflns_theta_min 1.82
_exptl_absorpt_coefficient_mu 1.282
_exptl_crystal_density_diffrn 1.629
_exptl_crystal_density_method 'not measured'
_exptl_crystal_F_000 848
_refine_ls_abs_structure_details 'Flack H D (1983), Acta Cryst. A39, 876-881'
_refine_ls_abs_structure_Flack 0.00(6)
_refine_ls_extinction_coef ?
_refine_ls_extinction_method none
_refine_ls_goodness_of_fit_ref 1.068
_refine_ls_hydrogen_treatment mixed
_refine_ls_matrix_type full
_refine_ls_number_parameters 217
_refine_ls_number_reflns 3533
_refine_ls_number_restraints 2
_refine_ls_restrained_S_all 1.068
_refine_ls_R_factor_all 0.0545
_refine_ls_R_factor_gt 0.0536
_refine_ls_shift/su_max 0.005
_refine_ls_shift/su_mean 0.001
_refine_ls_structure_factor_coef Fsqd
_refine_ls_weighting_details 'calc w=1/[\s^2^(Fo^2^)+(0.1182P)^2^+2.5772P] where P=(Fo^2^+2Fc^2^)/3'
_refine_ls_weighting_scheme calc
_refine_ls_wR_factor_gt 0.1444
_refine_ls_wR_factor_ref 0.1472
_reflns_number_gt 3466
_reflns_number_total 3533
_reflns_threshold_expression >2sigma(I)
_cod_original_sg_symbol_H-M 'C c'
_cod_database_code 4000054

loop_
_symmetry_equiv_pos_as_xyz
'x, y, z'
'x, -y, z+1/2'
'x+1/2, y+1/2, z'
'x+1/2, -y+1/2, z+1/2'

loop_
_atom_site_label
_atom_site_type_symbol
_atom_site_fract_x
_atom_site_fract_y
_atom_site_fract_z
_atom_site_U_iso_or_equiv
_atom_site_adp_type
_atom_site_occupancy
_atom_site_symmetry_multiplicity
_atom_site_calc_flag
_atom_site_refinement_flags
_atom_site_disorder_assembly
_atom_site_disorder_group
Cd1 Cd 0.97229(9) 0.888081(11) 0.75148(11) 0.02460(15) Uani 1 1 d . . .
O2 O 0.7478(5) 0.8991(2) 0.6421(9) 0.0351(11) Uani 1 1 d . . .
O1 O 0.8644(5) 0.9802(2) 0.6911(11) 0.0484(14) Uani 1 1 d . . .
C1 C 0.7568(7) 0.9544(3) 0.6429(11) 0.0314(14) Uani 1 1 d . . .
C3 C 0.5219(6) 0.9692(3) 0.5216(10) 0.0329(13) Uani 1 1 d . . .
H3 H 0.5155 0.9268 0.5193 0.040 Uiso 1 1 calc R . .
C2 C 0.6383(7) 0.9922(3) 0.5842(13) 0.0380(14) Uani 1 1 d . . .
H2 H 0.6480 1.0345 0.5926 0.046 Uiso 1 1 calc R . .
N1 N 0.1604(6) 1.0651(3) 0.3210(10) 0.0327(13) Uani 1 1 d . . .
C6 C 0.2814(7) 1.0931(3) 0.4300(12) 0.0364(14) Uani 1 1 d . . .
H6 H 0.2840 1.1343 0.4620 0.044 Uiso 1 1 calc R . .
C4 C 0.3986(6) 1.0038(3) 0.4539(10) 0.0299(12) Uani 1 1 d . . .
C7 C 0.1598(6) 1.0061(3) 0.2839(11) 0.0331(13) Uani 1 1 d . . .
H7 H 0.0773 0.9852 0.2120 0.040 Uiso 1 1 calc R . .
C8 C 0.2775(6) 0.9750(3) 0.3486(12) 0.0363(13) Uani 1 1 d . . .
H8 H 0.2737 0.9335 0.3193 0.044 Uiso 1 1 calc R . .
C5 C 0.3997(7) 1.0645(3) 0.4956(11) 0.0375(14) Uani 1 1 d . . .
H5 H 0.4816 1.0859 0.5688 0.045 Uiso 1 1 calc R . .
C9 C 1.0852(9) 0.8234(5) 1.1004(12) 0.046(2) Uani 1 1 d . . .
O4 O 1.0564(7) 0.8761(3) 1.0932(10) 0.0476(14) Uani 1 1 d . . .
O3 O 1.0665(8) 0.7956(3) 0.9450(11) 0.0646(19) Uani 1 1 d . . .
O5 O 1.0309(11) 0.6733(3) 0.8223(13) 0.101(4) Uani 1 1 d . . .
C10 C 1.1556(10) 0.7956(4) 1.3143(13) 0.051(2) Uani 1 1 d . . .
H10 H 1.1655 0.8192 1.4234 0.061 Uiso 1 1 calc R . .
N2 N 1.3979(8) 0.6602(3) 1.9507(10) 0.0370(15) Uani 1 1 d . . .
C14 C 1.3615(7) 0.6297(4) 1.7799(12) 0.0394(14) Uani 1 1 d . . .
H14 H 1.3806 0.5880 1.7919 0.047 Uiso 1 1 calc R . .
C13 C 1.2983(8) 0.6551(4) 1.5885(12) 0.0422(15) Uani 1 1 d . . .
H13 H 1.2746 0.6315 1.4714 0.051 Uiso 1 1 calc R . .
C12 C 1.2689(10) 0.7163(4) 1.5665(12) 0.055(2) Uani 1 1 d . . .
C16 C 1.3063(17) 0.7473(5) 1.7467(17) 0.090(5) Uani 1 1 d . . .
H16 H 1.2838 0.7884 1.7394 0.108 Uiso 1 1 calc R . .
C15 C 1.3754(14) 0.7188(4) 1.9343(14) 0.074(4) Uani 1 1 d . . .
H15 H 1.4082 0.7417 2.0562 0.089 Uiso 1 1 calc R . .
C11 C 1.2027(12) 0.7419(5) 1.3569(14) 0.059(2) Uani 1 1 d . . .
H11 H 1.1945 0.7179 1.2496 0.071 Uiso 1 1 calc R . .

loop_
_atom_site_aniso_label
_atom_site_aniso_U_11
_atom_site_aniso_U_22
_atom_site_aniso_U_33
_atom_site_aniso_U_23
_atom_site_aniso_U_13
_atom_site_aniso_U_12
Cd1 0.0194(2) 0.0263(2) 0.0216(2) -0.00094(17) 0.00726(15) -0.00057(17)
O2 0.024(3) 0.034(2) 0.042(3) -0.001(2) 0.015(2) 0.0007(19)
O1 0.029(2) 0.037(2) 0.076(4) -0.001(2) 0.026(3) -0.0030(18)
C1 0.023(3) 0.038(4) 0.030(3) -0.002(3) 0.013(3) -0.003(2)
C3 0.027(3) 0.030(3) 0.037(3) -0.001(2) 0.014(2) 0.004(2)
C2 0.031(3) 0.028(3) 0.053(4) -0.008(3) 0.022(3) -0.002(2)
N1 0.026(3) 0.035(3) 0.035(3) -0.003(2) 0.016(2) -0.002(2)
C6 0.032(3) 0.026(3) 0.050(4) -0.009(3) 0.022(3) -0.006(2)
C4 0.025(3) 0.033(3) 0.034(3) -0.001(2) 0.017(2) 0.005(2)
C7 0.022(3) 0.032(3) 0.038(3) -0.007(3) 0.012(2) -0.001(2)
C8 0.024(3) 0.035(3) 0.044(4) -0.002(3) 0.016(3) 0.002(2)
C5 0.027(3) 0.033(3) 0.046(4) -0.003(3) 0.016(3) -0.006(2)
C9 0.037(4) 0.053(5) 0.030(4) 0.009(3) 0.008(3) -0.013(3)
O4 0.047(3) 0.058(3) 0.027(3) 0.005(3) 0.014(2) -0.009(3)
O3 0.082(5) 0.034(3) 0.056(4) 0.011(2) 0.024(3) 0.013(3)
O5 0.099(7) 0.042(3) 0.064(5) 0.001(3) -0.016(4) 0.005(4)
C10 0.063(5) 0.051(4) 0.033(4) 0.000(3) 0.023(4) 0.001(4)
N2 0.050(4) 0.033(3) 0.027(3) 0.004(2) 0.021(3) 0.006(2)
C14 0.034(3) 0.044(3) 0.035(4) 0.003(3) 0.015(3) 0.009(3)
C13 0.040(3) 0.055(4) 0.031(3) 0.003(3) 0.019(3) 0.007(3)
C12 0.065(5) 0.060(5) 0.027(3) 0.017(3) 0.018(3) 0.006(4)
C16 0.130(12) 0.052(5) 0.037(5) 0.009(4) 0.014(6) 0.032(7)
C15 0.125(10) 0.044(5) 0.033(4) 0.006(3) 0.031(5) 0.020(5)
C11 0.075(6) 0.059(5) 0.031(4) 0.004(4) 0.020(4) 0.004(5)
